data_7033146
loop_
_publ_author_name
'Goy, Roman'
'Bertini, Luca'
'Elleouet, Catherine'
'G\"orls, Helmar'
'Zampella, Giuseppe'
'Talarmin, Jean'
'De Gioia, Luca'
'Schollhammer, Philippe'
'Apfel, Ulf-Peter'
'Weigand, Wolfgang'

_publ_section_title
;
 A sterically stabilized FeI-FeI semi-rotated conformation of [FeFe]
 hydrogenase subsite model.
;
_journal_issue 4
_journal_name_full 'Dalton transactions (Cambridge, England : 2003)'
_journal_page_first 1690
_journal_page_last 1699
_journal_paper_doi 10.1039/c4dt03223c
_journal_volume 44
_journal_year 2015
_chemical_formula_moiety 'C68 H60 Fe4 O10 P2 S4 Si2, 2 H2 O'
_chemical_formula_sum 'C68 H64 Fe4 O12 P2 S4 Si2'
_chemical_formula_weight 1542.95
_space_group_IT_number 2
_symmetry_cell_setting triclinic
_symmetry_space_group_name_Hall '-P 1'
_symmetry_space_group_name_H-M 'P -1'
_atom_sites_solution_hydrogens geom
_atom_sites_solution_primary direct
_atom_sites_solution_secondary difmap
_audit_creation_method SHELXL-97
_cell_angle_alpha 98.998(2)
_cell_angle_beta 100.977(2)
_cell_angle_gamma 102.728(2)
_cell_formula_units_Z 2
_cell_length_a 11.1625(2)
_cell_length_b 17.4213(5)
_cell_length_c 19.7848(5)
_cell_measurement_temperature 133(2)
_cell_volume 3604.34(16)
_computing_cell_refinement DENZO
_computing_data_collection COLLECT
_computing_data_reduction DENZO
_computing_molecular_graphics SHELXTL/PC
_computing_publication_material SHELXL-97
_computing_structure_refinement 'SHELXL-97 (Sheldrick, 2008)'
_computing_structure_solution 'SHELXS-97 (Sheldrick, 2008)'
_diffrn_ambient_temperature 133(2)
_diffrn_measured_fraction_theta_full 0.947
_diffrn_measured_fraction_theta_max 0.947
_diffrn_measurement_device_type KappaCCD
_diffrn_measurement_method 'phi- + omega-scan'
_diffrn_radiation_monochromator graphite
_diffrn_radiation_source 'fine-focus sealed tube'
_diffrn_radiation_type MoK\a
_diffrn_radiation_wavelength 0.71073
_diffrn_reflns_av_R_equivalents 0.0293
_diffrn_reflns_av_sigmaI/netI 0.0483
_diffrn_reflns_limit_h_max 13
_diffrn_reflns_limit_h_min -14
_diffrn_reflns_limit_k_max 22
_diffrn_reflns_limit_k_min -15
_diffrn_reflns_limit_l_max 21
_diffrn_reflns_limit_l_min -25
_diffrn_reflns_number 21863
_diffrn_reflns_theta_full 27.37
_diffrn_reflns_theta_max 27.37
_diffrn_reflns_theta_min 1.79
_exptl_absorpt_coefficient_mu 1.040
_exptl_absorpt_correction_T_max 0.7456
_exptl_absorpt_correction_T_min 0.6270
_exptl_absorpt_correction_type multi-scan
_exptl_absorpt_process_details 'SADABS, Bruker-AXS, 2002'
_exptl_crystal_colour red-brown
_exptl_crystal_density_diffrn 1.422
_exptl_crystal_density_method 'not measured'
_exptl_crystal_description prism
_exptl_crystal_F_000 1588
_exptl_crystal_size_max 0.066
_exptl_crystal_size_mid 0.048
_exptl_crystal_size_min 0.042
_refine_diff_density_max 1.393
_refine_diff_density_min -0.490
_refine_diff_density_rms 0.115
_refine_ls_extinction_method none
_refine_ls_goodness_of_fit_ref 1.281
_refine_ls_hydrogen_treatment constr
_refine_ls_matrix_type full
_refine_ls_number_parameters 879
_refine_ls_number_reflns 15488
_refine_ls_number_restraints 0
_refine_ls_restrained_S_all 1.281
_refine_ls_R_factor_all 0.0992
_refine_ls_R_factor_gt 0.0776
_refine_ls_shift/su_max 0.001
_refine_ls_shift/su_mean 0.000
_refine_ls_structure_factor_coef Fsqd
_refine_ls_weighting_details 'calc w=1/[\s^2^(Fo^2^)+(0.0000P)^2^+18.8775P] where P=(Fo^2^+2Fc^2^)/3'
_refine_ls_weighting_scheme calc
_refine_ls_wR_factor_gt 0.1478
_refine_ls_wR_factor_ref 0.1582
_reflns_number_gt 12708
_reflns_number_total 15488
_reflns_threshold_expression >2sigma(I)
_cod_data_source_file c4dt03223c2.cif
_cod_data_source_block FO5354
_cod_depositor_comments 'Adding full bibliography for 7033144--7033148.cif.'
_cod_original_cell_volume 3604.34(15)
_cod_database_code 7033146
_publcif_datablock.id {79cdea02-5ff3-4cc7-a470-ff21414b2ab3}

loop_
_symmetry_equiv_pos_as_xyz
'x, y, z'
'-x, -y, -z'

loop_
_atom_site_label
_atom_site_type_symbol
_atom_site_fract_x
_atom_site_fract_y
_atom_site_fract_z
_atom_site_U_iso_or_equiv
_atom_site_adp_type
_atom_site_occupancy
_atom_site_symmetry_multiplicity
_atom_site_calc_flag
_atom_site_refinement_flags
_atom_site_disorder_assembly
_atom_site_disorder_group
Fe1A Fe 0.87226(6) 0.64127(4) 0.66250(4) 0.02051(16) Uani 1 1 d . . .
Fe2A Fe 0.77263(6) 0.49025(4) 0.63575(4) 0.01842(15) Uani 1 1 d . . .
S1A S 0.92460(11) 0.55865(8) 0.73430(7) 0.0213(3) Uani 1 1 d . . .
S2A S 0.66992(11) 0.58312(7) 0.66109(6) 0.0190(2) Uani 1 1 d . . .
P1A P 0.69143(12) 0.47440(8) 0.52078(7) 0.0216(3) Uani 1 1 d . . .
Si1A Si 0.72176(13) 0.55447(8) 0.82231(8) 0.0210(3) Uani 1 1 d . . .
O1A O 0.9590(5) 0.7828(2) 0.7778(2) 0.0452(11) Uani 1 1 d . . .
O2A O 1.0964(4) 0.6337(3) 0.6068(2) 0.0388(10) Uani 1 1 d . . .
O3A O 0.7761(4) 0.7178(2) 0.5489(2) 0.0384(10) Uani 1 1 d . . .
O4A O 0.9530(4) 0.4060(2) 0.5923(2) 0.0355(9) Uani 1 1 d . . .
O5A O 0.5987(4) 0.3429(2) 0.6473(2) 0.0370(10) Uani 1 1 d . . .
C1A C 0.8920(5) 0.5939(3) 0.8215(3) 0.0228(10) Uani 1 1 d . A .
H1AA H 0.9029 0.6530 0.8251 0.027 Uiso 1 1 calc R . .
C2A C 0.6323(5) 0.5926(3) 0.7485(3) 0.0218(10) Uani 1 1 d . . .
H2AA H 0.6518 0.6519 0.7666 0.026 Uiso 1 1 calc R . .
C3A C 0.9956(5) 0.5880(4) 0.8811(3) 0.0288(12) Uani 1 1 d . . .
C4A C 1.0048(11) 0.6382(8) 0.9500(6) 0.035(3) Uani 0.50 1 d P A 1
H4AA H 0.9438 0.6674 0.9561 0.043 Uiso 0.50 1 calc PR A 1
C5A C 1.1049(11) 0.6423(9) 1.0065(6) 0.040(3) Uani 0.50 1 d P A 1
H5AA H 1.1167 0.6765 1.0509 0.048 Uiso 0.50 1 calc PR A 1
C4AB C 0.9686(11) 0.5534(8) 0.9388(7) 0.043(3) Uani 0.50 1 d P A 2
H4AB H 0.8833 0.5306 0.9394 0.052 Uiso 0.50 1 calc PR A 2
C5AB C 1.0642(12) 0.5522(9) 0.9937(7) 0.053(4) Uani 0.50 1 d P A 2
H5AB H 1.0460 0.5264 1.0308 0.064 Uiso 0.50 1 calc PR A 2
C6A C 1.1917(7) 0.5909(6) 0.9938(4) 0.066(2) Uani 1 1 d . . .
H6AA H 1.2480 0.5819 1.0324 0.079 Uiso 0.50 1 calc PR A 1
H6AX H 1.2571 0.6084 1.0356 0.079 Uiso 0.50 1 calc PR A 2
C7A C 1.191(2) 0.5591(10) 0.9310(12) 0.037(4) Uani 0.50 1 d P A 1
H7AA H 1.2591 0.5382 0.9222 0.044 Uiso 0.50 1 calc PR A 1
C8A C 1.0901(15) 0.5544(8) 0.8753(8) 0.034(3) Uani 0.50 1 d P A 1
H8AA H 1.0892 0.5254 0.8302 0.041 Uiso 0.50 1 calc PR A 1
C7AB C 1.211(2) 0.6004(16) 0.9326(14) 0.072(8) Uani 0.50 1 d P A 2
H7AB H 1.2943 0.6071 0.9254 0.086 Uiso 0.50 1 calc PR A 2
C8AB C 1.1142(14) 0.6009(13) 0.8775(8) 0.055(5) Uani 0.50 1 d P A 2
H8AB H 1.1348 0.6111 0.8348 0.066 Uiso 0.50 1 calc PR A 2
C9A C 0.4902(5) 0.5639(3) 0.7378(3) 0.0247(11) Uani 1 1 d . . .
C10A C 0.4255(5) 0.4842(3) 0.7094(3) 0.0286(12) Uani 1 1 d . . .
H10A H 0.4705 0.4465 0.6952 0.034 Uiso 1 1 calc R . .
C11A C 0.2953(5) 0.4589(4) 0.7016(3) 0.0339(13) Uani 1 1 d . . .
H11A H 0.2518 0.4041 0.6827 0.041 Uiso 1 1 calc R . .
C12A C 0.2303(5) 0.5136(4) 0.7214(3) 0.0400(15) Uani 1 1 d . . .
H12A H 0.1417 0.4962 0.7169 0.048 Uiso 1 1 calc R . .
C13A C 0.2914(6) 0.5924(5) 0.7474(4) 0.0464(17) Uani 1 1 d . . .
H13A H 0.2447 0.6298 0.7594 0.056 Uiso 1 1 calc R . .
C14A C 0.4226(5) 0.6190(4) 0.7566(3) 0.0377(14) Uani 1 1 d . . .
H14A H 0.4650 0.6740 0.7755 0.045 Uiso 1 1 calc R . .
C15A C 0.6867(5) 0.6133(3) 0.9010(3) 0.0266(11) Uani 1 1 d . . .
C16A C 0.6233(6) 0.5802(4) 0.9475(4) 0.0449(16) Uani 1 1 d . . .
H16A H 0.6024 0.5235 0.9434 0.054 Uiso 1 1 calc R . .
C17A C 0.5893(8) 0.6277(5) 1.0003(4) 0.059(2) Uani 1 1 d . . .
H17A H 0.5429 0.6030 1.0302 0.071 Uiso 1 1 calc R . .
C18A C 0.6220(8) 0.7094(5) 1.0093(4) 0.061(2) Uani 1 1 d . . .
H18A H 0.5998 0.7417 1.0459 0.074 Uiso 1 1 calc R . .
C19A C 0.6872(8) 0.7446(4) 0.9653(4) 0.057(2) Uani 1 1 d . . .
H19A H 0.7111 0.8015 0.9714 0.069 Uiso 1 1 calc R . .
C20A C 0.7182(7) 0.6973(4) 0.9122(4) 0.0449(16) Uani 1 1 d . . .
H20A H 0.7627 0.7228 0.8819 0.054 Uiso 1 1 calc R . .
C21A C 0.6802(5) 0.4441(3) 0.8206(3) 0.0238(11) Uani 1 1 d . . .
C22A C 0.7688(6) 0.3995(3) 0.8130(3) 0.0300(12) Uani 1 1 d . . .
H22A H 0.8485 0.4256 0.8062 0.036 Uiso 1 1 calc R . .
C23A C 0.7437(7) 0.3182(4) 0.8152(3) 0.0406(15) Uani 1 1 d . . .
H23A H 0.8054 0.2894 0.8094 0.049 Uiso 1 1 calc R . .
C24A C 0.6278(7) 0.2791(4) 0.8257(4) 0.0449(16) Uani 1 1 d . . .
H24A H 0.6102 0.2238 0.8279 0.054 Uiso 1 1 calc R . .
C25A C 0.5391(6) 0.3215(4) 0.8328(3) 0.0392(14) Uani 1 1 d . . .
H25A H 0.4598 0.2949 0.8398 0.047 Uiso 1 1 calc R . .
C26A C 0.5632(5) 0.4030(3) 0.8301(3) 0.0317(12) Uani 1 1 d . . .
H26A H 0.5000 0.4308 0.8346 0.038 Uiso 1 1 calc R . .
C27A C 0.9249(5) 0.7301(3) 0.7309(3) 0.0287(12) Uani 1 1 d . . .
C28A C 1.0108(5) 0.6368(3) 0.6292(3) 0.0287(12) Uani 1 1 d . . .
C29A C 0.8135(5) 0.6875(3) 0.5928(3) 0.0262(11) Uani 1 1 d . . .
C30A C 0.8839(5) 0.4407(3) 0.6101(3) 0.0258(11) Uani 1 1 d . . .
C31A C 0.6678(5) 0.4013(3) 0.6450(3) 0.0239(11) Uani 1 1 d . . .
C32A C 0.5623(4) 0.5195(3) 0.4908(3) 0.0217(10) Uani 1 1 d . . .
H32A H 0.5881 0.5776 0.5126 0.026 Uiso 1 1 calc R . .
H32B H 0.5476 0.5143 0.4392 0.026 Uiso 1 1 calc R . .
C33A C 0.6314(5) 0.3695(3) 0.4742(3) 0.0332(13) Uani 1 1 d . . .
H33A H 0.5955 0.3673 0.4245 0.050 Uiso 1 1 calc R . .
H33B H 0.5658 0.3419 0.4950 0.050 Uiso 1 1 calc R . .
H33C H 0.7006 0.3431 0.4780 0.050 Uiso 1 1 calc R . .
C34A C 0.8043(5) 0.5134(4) 0.4713(3) 0.0302(12) Uani 1 1 d . . .
H34A H 0.7663 0.4946 0.4208 0.045 Uiso 1 1 calc R . .
H34B H 0.8802 0.4942 0.4835 0.045 Uiso 1 1 calc R . .
H34C H 0.8270 0.5723 0.4829 0.045 Uiso 1 1 calc R . .
Fe1B Fe 0.73916(7) 0.92984(5) 0.75057(5) 0.0319(2) Uani 1 1 d . . .
Fe2B Fe 0.74424(7) 0.98281(5) 0.63767(5) 0.02951(19) Uani 1 1 d . . .
S1B S 0.86526(12) 0.90386(8) 0.67718(8) 0.0290(3) Uani 1 1 d . . .
S2B S 0.80654(12) 1.06086(8) 0.74548(8) 0.0295(3) Uani 1 1 d . . .
P1B P 0.59083(14) 1.04566(9) 0.61621(9) 0.0339(4) Uani 1 1 d . . .
Si1B Si 1.09976(14) 1.05643(9) 0.75347(9) 0.0309(4) Uani 1 1 d . . .
O1B O 0.8810(5) 0.9077(3) 0.8838(3) 0.0562(13) Uani 1 1 d . . .
O2B O 0.5819(4) 0.7658(2) 0.6886(3) 0.0471(12) Uani 1 1 d . . .
O3B O 0.5421(5) 0.9676(3) 0.8190(3) 0.0682(17) Uani 1 1 d . . .
O4B O 0.5774(4) 0.8367(2) 0.5425(2) 0.0429(11) Uani 1 1 d . . .
O5B O 0.8708(4) 1.0604(3) 0.5409(3) 0.0467(11) Uani 1 1 d . . .
C1B C 1.0334(5) 0.9437(3) 0.7231(3) 0.0321(13) Uani 1 1 d . . .
H1BA H 1.0379 0.9241 0.7681 0.039 Uiso 1 1 calc R . .
C2B C 0.9769(5) 1.1019(3) 0.7872(3) 0.0315(12) Uani 1 1 d . . .
H2BA H 0.9855 1.0938 0.8367 0.038 Uiso 1 1 calc R . .
C3B C 1.1151(5) 0.9002(3) 0.6860(4) 0.0405(16) Uani 1 1 d . . .
C4B C 1.2180(6) 0.8841(4) 0.7272(5) 0.065(3) Uani 1 1 d . . .
H4BA H 1.2367 0.9007 0.7769 0.078 Uiso 1 1 calc R . .
C5B C 1.2935(7) 0.8439(5) 0.6958(6) 0.083(4) Uani 1 1 d . . .
H5BA H 1.3639 0.8332 0.7245 0.100 Uiso 1 1 calc R . .
C6B C 1.2694(7) 0.8190(4) 0.6243(6) 0.077(3) Uani 1 1 d . . .
H6BA H 1.3226 0.7919 0.6035 0.093 Uiso 1 1 calc R . .
C7B C 1.1681(9) 0.8339(4) 0.5837(5) 0.069(3) Uani 1 1 d . . .
H7BA H 1.1504 0.8171 0.5340 0.083 Uiso 1 1 calc R . .
C8B C 1.0884(7) 0.8740(4) 0.6146(4) 0.0504(18) Uani 1 1 d . . .
H8BA H 1.0162 0.8827 0.5858 0.061 Uiso 1 1 calc R . .
C9B C 1.0113(5) 1.1922(3) 0.7940(3) 0.0327(13) Uani 1 1 d . . .
C10B C 0.9880(6) 1.2269(4) 0.7355(4) 0.0389(14) Uani 1 1 d . . .
H10B H 0.9462 1.1941 0.6905 0.047 Uiso 1 1 calc R . .
C11B C 1.0269(7) 1.3106(4) 0.7437(4) 0.0526(19) Uani 1 1 d . . .
H11B H 1.0114 1.3346 0.7040 0.063 Uiso 1 1 calc R . .
C12B C 1.0869(8) 1.3580(4) 0.8082(5) 0.065(2) Uani 1 1 d . . .
H12B H 1.1141 1.4147 0.8128 0.078 Uiso 1 1 calc R . .
C13B C 1.1080(8) 1.3254(5) 0.8656(5) 0.066(2) Uani 1 1 d . . .
H13B H 1.1478 1.3590 0.9106 0.079 Uiso 1 1 calc R . .
C14B C 1.0708(6) 1.2422(4) 0.8582(4) 0.0483(17) Uani 1 1 d . . .
H14B H 1.0869 1.2194 0.8986 0.058 Uiso 1 1 calc R . .
C15B C 1.2255(5) 1.0682(3) 0.8355(3) 0.0343(13) Uani 1 1 d . . .
C16B C 1.3547(6) 1.0955(4) 0.8404(4) 0.0409(15) Uani 1 1 d . . .
H16B H 1.3820 1.1125 0.8012 0.049 Uiso 1 1 calc R . .
C17B C 1.4447(6) 1.0986(4) 0.9005(4) 0.0482(18) Uani 1 1 d . . .
H17B H 1.5319 1.1184 0.9024 0.058 Uiso 1 1 calc R . .
C18B C 1.4068(7) 1.0730(4) 0.9576(4) 0.0537(19) Uani 1 1 d . . .
H18B H 1.4680 1.0747 0.9987 0.064 Uiso 1 1 calc R . .
C19B C 1.2806(7) 1.0450(4) 0.9547(4) 0.0522(18) Uani 1 1 d . . .
H19B H 1.2543 1.0274 0.9939 0.063 Uiso 1 1 calc R . .
C20B C 1.1915(7) 1.0425(4) 0.8944(4) 0.0468(16) Uani 1 1 d . . .
H20B H 1.1045 1.0227 0.8931 0.056 Uiso 1 1 calc R . .
C21B C 1.1704(5) 1.1109(3) 0.6900(3) 0.0320(13) Uani 1 1 d . . .
C22B C 1.1501(5) 1.0799(4) 0.6181(3) 0.0360(14) Uani 1 1 d . . .
H22B H 1.0975 1.0272 0.5985 0.043 Uiso 1 1 calc R . .
C23B C 1.2055(6) 1.1247(4) 0.5749(4) 0.0409(15) Uani 1 1 d . . .
H23B H 1.1884 1.1028 0.5259 0.049 Uiso 1 1 calc R . .
C24B C 1.2851(6) 1.2007(4) 0.6019(4) 0.0383(14) Uani 1 1 d . . .
H24B H 1.3239 1.2304 0.5719 0.046 Uiso 1 1 calc R . .
C25B C 1.3078(6) 1.2332(4) 0.6729(4) 0.0372(14) Uani 1 1 d . . .
H25B H 1.3623 1.2854 0.6922 0.045 Uiso 1 1 calc R . .
C26B C 1.2504(5) 1.1887(3) 0.7160(3) 0.0361(14) Uani 1 1 d . . .
H26B H 1.2657 1.2117 0.7646 0.043 Uiso 1 1 calc R . .
C27B C 0.8279(6) 0.9167(4) 0.8316(4) 0.0405(15) Uani 1 1 d . . .
C28B C 0.6433(5) 0.8289(3) 0.7125(4) 0.0368(14) Uani 1 1 d . . .
C29B C 0.6171(6) 0.9541(4) 0.7904(4) 0.0444(16) Uani 1 1 d . . .
C30B C 0.6442(5) 0.8940(3) 0.5799(3) 0.0328(13) Uani 1 1 d . . .
C31B C 0.8230(5) 1.0301(4) 0.5796(4) 0.0354(14) Uani 1 1 d . . .
C32B C 0.4729(5) 1.0023(3) 0.5328(3) 0.0344(14) Uani 1 1 d . . .
H32C H 0.4272 0.9474 0.5346 0.041 Uiso 1 1 calc R . .
H32D H 0.4106 1.0349 0.5282 0.041 Uiso 1 1 calc R . .
C33B C 0.6463(6) 1.1509(3) 0.6115(4) 0.0451(17) Uani 1 1 d . . .
H33D H 0.5737 1.1736 0.6008 0.068 Uiso 1 1 calc R . .
H33E H 0.6930 1.1545 0.5744 0.068 Uiso 1 1 calc R . .
H33F H 0.7019 1.1810 0.6567 0.068 Uiso 1 1 calc R . .
C34B C 0.4903(6) 1.0521(4) 0.6780(4) 0.0475(17) Uani 1 1 d . . .
H34D H 0.4327 1.0849 0.6642 0.071 Uiso 1 1 calc R . .
H34E H 0.5428 1.0768 0.7254 0.071 Uiso 1 1 calc R . .
H34F H 0.4412 0.9980 0.6779 0.071 Uiso 1 1 calc R . .
O1W O 1.8223(4) 1.1328(3) 0.9410(4) 0.0735(19) Uani 1 1 d . . .
H1W1 H 1.7938 1.1360 0.9758 0.088 Uiso 1 1 d R . .
H2W1 H 1.8992 1.1253 0.9648 0.088 Uiso 1 1 d R . .
O2W O 1.7402(7) 1.1828(4) 1.0718(4) 0.057(3) Uani 0.689(14) 1 d P B 1
O2WA O 1.869(2) 1.1786(10) 1.0598(10) 0.080(9) Uani 0.311(14) 1 d P B 2

loop_
_atom_site_aniso_label
_atom_site_aniso_U_11
_atom_site_aniso_U_22
_atom_site_aniso_U_33
_atom_site_aniso_U_23
_atom_site_aniso_U_13
_atom_site_aniso_U_12
Fe1A 0.0163(3) 0.0210(3) 0.0238(4) 0.0049(3) 0.0055(3) 0.0031(3)
Fe2A 0.0155(3) 0.0192(3) 0.0216(4) 0.0045(3) 0.0055(3) 0.0054(3)
S1A 0.0160(5) 0.0289(6) 0.0204(6) 0.0063(5) 0.0046(5) 0.0072(5)
S2A 0.0148(5) 0.0223(6) 0.0200(6) 0.0037(5) 0.0049(5) 0.0051(4)
P1A 0.0171(6) 0.0252(6) 0.0216(7) 0.0014(5) 0.0042(5) 0.0062(5)
Si1A 0.0183(6) 0.0243(7) 0.0206(7) 0.0041(6) 0.0055(5) 0.0055(5)
O1A 0.062(3) 0.027(2) 0.039(3) -0.0008(19) 0.012(2) 0.002(2)
O2A 0.026(2) 0.044(2) 0.055(3) 0.017(2) 0.022(2) 0.0116(18)
O3A 0.043(2) 0.035(2) 0.037(3) 0.0148(19) 0.0032(19) 0.0086(19)
O4A 0.031(2) 0.042(2) 0.040(2) 0.0054(19) 0.0105(18) 0.0226(19)
O5A 0.038(2) 0.026(2) 0.044(3) 0.0069(18) 0.014(2) -0.0015(17)
C1A 0.020(2) 0.027(3) 0.020(3) 0.001(2) 0.004(2) 0.005(2)
C2A 0.023(2) 0.026(2) 0.019(3) 0.003(2) 0.008(2) 0.009(2)
C3A 0.020(2) 0.045(3) 0.023(3) 0.011(2) 0.003(2) 0.009(2)
C4A 0.030(6) 0.060(8) 0.022(6) 0.007(5) 0.006(5) 0.025(6)
C5A 0.031(6) 0.066(9) 0.020(6) 0.000(6) -0.004(5) 0.018(6)
C4AB 0.024(6) 0.059(8) 0.039(7) 0.027(6) -0.002(5) -0.009(5)
C5AB 0.038(7) 0.064(9) 0.038(8) 0.024(7) -0.018(6) -0.014(6)
C6A 0.039(4) 0.129(8) 0.036(4) 0.031(5) 0.000(3) 0.030(5)
C7A 0.029(9) 0.048(9) 0.033(8) 0.005(8) 0.000(6) 0.017(8)
C8A 0.040(8) 0.034(7) 0.030(7) 0.007(6) 0.009(6) 0.013(6)
C7AB 0.027(9) 0.14(2) 0.048(12) 0.008(18) 0.003(8) 0.032(15)
C8AB 0.026(7) 0.120(16) 0.024(8) 0.028(11) 0.004(6) 0.020(10)
C9A 0.020(2) 0.032(3) 0.028(3) 0.011(2) 0.010(2) 0.011(2)
C10A 0.020(2) 0.041(3) 0.028(3) 0.011(2) 0.008(2) 0.010(2)
C11A 0.022(3) 0.044(3) 0.036(3) 0.013(3) 0.006(2) 0.005(2)
C12A 0.022(3) 0.067(4) 0.037(4) 0.019(3) 0.011(3) 0.014(3)
C13A 0.028(3) 0.064(5) 0.058(5) 0.014(4) 0.018(3) 0.026(3)
C14A 0.028(3) 0.041(3) 0.046(4) 0.007(3) 0.010(3) 0.011(3)
C15A 0.023(3) 0.036(3) 0.020(3) 0.002(2) 0.004(2) 0.009(2)
C16A 0.053(4) 0.041(4) 0.039(4) -0.001(3) 0.022(3) 0.005(3)
C17A 0.077(5) 0.060(5) 0.049(5) 0.007(4) 0.041(4) 0.016(4)
C18A 0.089(6) 0.056(5) 0.044(5) -0.008(4) 0.028(4) 0.032(4)
C19A 0.091(6) 0.040(4) 0.041(4) -0.003(3) 0.020(4) 0.022(4)
C20A 0.060(4) 0.035(3) 0.037(4) 0.001(3) 0.018(3) 0.006(3)
C21A 0.029(3) 0.024(2) 0.017(3) 0.004(2) 0.002(2) 0.006(2)
C22A 0.038(3) 0.030(3) 0.026(3) 0.011(2) 0.011(2) 0.011(2)
C23A 0.058(4) 0.036(3) 0.038(4) 0.012(3) 0.018(3) 0.023(3)
C24A 0.068(5) 0.025(3) 0.042(4) 0.009(3) 0.018(3) 0.008(3)
C25A 0.043(3) 0.039(3) 0.028(3) 0.005(3) 0.008(3) -0.004(3)
C26A 0.032(3) 0.037(3) 0.023(3) 0.005(2) 0.005(2) 0.002(2)
C27A 0.029(3) 0.025(3) 0.033(3) 0.010(2) 0.010(2) 0.005(2)
C28A 0.025(3) 0.029(3) 0.032(3) 0.010(2) 0.005(2) 0.006(2)
C29A 0.020(2) 0.026(3) 0.032(3) 0.006(2) 0.007(2) 0.003(2)
C30A 0.023(3) 0.025(3) 0.029(3) 0.006(2) 0.004(2) 0.006(2)
C31A 0.026(3) 0.023(2) 0.025(3) 0.003(2) 0.010(2) 0.008(2)
C32A 0.017(2) 0.028(3) 0.018(3) 0.002(2) 0.0016(19) 0.006(2)
C33A 0.035(3) 0.027(3) 0.031(3) -0.007(2) 0.001(2) 0.008(2)
C34A 0.023(3) 0.048(3) 0.023(3) 0.007(2) 0.011(2) 0.011(2)
Fe1B 0.0232(4) 0.0257(4) 0.0468(5) 0.0035(4) 0.0131(4) 0.0049(3)
Fe2B 0.0210(4) 0.0248(4) 0.0401(5) 0.0004(3) 0.0043(3) 0.0073(3)
S1B 0.0199(6) 0.0221(6) 0.0435(9) 0.0021(6) 0.0076(6) 0.0056(5)
S2B 0.0198(6) 0.0239(6) 0.0424(9) 0.0007(6) 0.0068(6) 0.0054(5)
P1B 0.0231(7) 0.0288(7) 0.0448(10) -0.0035(7) 0.0003(6) 0.0111(6)
Si1B 0.0203(7) 0.0268(8) 0.0434(10) 0.0025(7) 0.0080(7) 0.0045(6)
O1B 0.055(3) 0.064(3) 0.050(3) 0.012(3) 0.016(3) 0.013(3)
O2B 0.042(3) 0.027(2) 0.070(3) 0.006(2) 0.019(2) 0.0022(19)
O3B 0.047(3) 0.059(3) 0.101(5) -0.004(3) 0.043(3) 0.011(3)
O4B 0.038(2) 0.029(2) 0.052(3) -0.004(2) 0.000(2) 0.0069(18)
O5B 0.032(2) 0.055(3) 0.050(3) 0.013(2) 0.008(2) 0.005(2)
C1B 0.024(3) 0.024(3) 0.048(4) 0.007(2) 0.009(3) 0.007(2)
C2B 0.023(3) 0.027(3) 0.039(3) 0.002(2) 0.003(2) 0.003(2)
C3B 0.024(3) 0.021(3) 0.075(5) 0.002(3) 0.020(3) 0.003(2)
C4B 0.026(3) 0.037(4) 0.117(7) -0.012(4) 0.001(4) 0.005(3)
C5B 0.023(3) 0.042(4) 0.163(11) -0.030(5) 0.013(5) 0.006(3)
C6B 0.040(4) 0.031(4) 0.161(10) -0.009(5) 0.052(6) 0.006(3)
C7B 0.086(6) 0.028(3) 0.109(7) 0.007(4) 0.068(6) 0.012(4)
C8B 0.058(4) 0.030(3) 0.075(6) 0.012(3) 0.035(4) 0.017(3)
C9B 0.022(3) 0.031(3) 0.044(4) 0.005(3) 0.012(2) 0.005(2)
C10B 0.033(3) 0.036(3) 0.050(4) 0.009(3) 0.014(3) 0.009(3)
C11B 0.046(4) 0.048(4) 0.073(5) 0.030(4) 0.025(4) 0.012(3)
C12B 0.069(5) 0.030(4) 0.083(6) 0.005(4) 0.022(5) -0.013(3)
C13B 0.068(5) 0.040(4) 0.071(6) 0.002(4) 0.008(4) -0.013(4)
C14B 0.044(4) 0.040(4) 0.054(5) 0.007(3) 0.015(3) -0.005(3)
C15B 0.030(3) 0.026(3) 0.044(4) 0.003(3) 0.007(3) 0.006(2)
C16B 0.032(3) 0.040(3) 0.048(4) 0.001(3) 0.007(3) 0.011(3)
C17B 0.030(3) 0.043(4) 0.067(5) -0.003(3) 0.004(3) 0.017(3)
C18B 0.051(4) 0.044(4) 0.060(5) -0.001(3) -0.005(4) 0.021(3)
C19B 0.066(5) 0.043(4) 0.044(4) 0.008(3) 0.004(4) 0.015(3)
C20B 0.042(4) 0.042(4) 0.055(5) 0.009(3) 0.012(3) 0.010(3)
C21B 0.018(2) 0.033(3) 0.047(4) 0.007(3) 0.009(2) 0.010(2)
C22B 0.024(3) 0.034(3) 0.045(4) -0.001(3) 0.005(3) 0.006(2)
C23B 0.032(3) 0.050(4) 0.040(4) 0.006(3) 0.005(3) 0.015(3)
C24B 0.035(3) 0.039(3) 0.046(4) 0.015(3) 0.016(3) 0.012(3)
C25B 0.031(3) 0.032(3) 0.049(4) 0.011(3) 0.014(3) 0.004(2)
C26B 0.031(3) 0.032(3) 0.039(4) 0.001(3) 0.007(3) 0.002(2)
C27B 0.036(3) 0.036(3) 0.051(4) 0.007(3) 0.022(3) 0.006(3)
C28B 0.027(3) 0.029(3) 0.055(4) 0.008(3) 0.013(3) 0.007(2)
C29B 0.032(3) 0.031(3) 0.068(5) 0.003(3) 0.018(3) 0.004(3)
C30B 0.024(3) 0.034(3) 0.043(4) 0.007(3) 0.008(3) 0.013(2)
C31B 0.023(3) 0.033(3) 0.046(4) 0.004(3) 0.004(3) 0.005(2)
C32B 0.023(3) 0.024(3) 0.051(4) -0.001(3) 0.003(3) 0.006(2)
C33B 0.039(3) 0.028(3) 0.062(5) -0.001(3) -0.004(3) 0.016(3)
C34B 0.033(3) 0.055(4) 0.052(4) -0.004(3) 0.005(3) 0.020(3)
O1W 0.034(3) 0.044(3) 0.130(6) -0.017(3) 0.036(3) -0.004(2)
O2W 0.059(6) 0.049(4) 0.041(4) 0.014(3) -0.001(3) -0.025(4)
O2WA 0.12(2) 0.039(10) 0.060(13) 0.003(8) -0.028(12) 0.028(11)

loop_
_atom_type_symbol
_atom_type_description
_atom_type_scat_dispersion_real
_atom_type_scat_dispersion_imag
_atom_type_scat_source
C C 0.0033 0.0016 'International Tables Vol C Tables 4.2.6.8 and 6.1.1.4'
H H 0.0000 0.0000 'International Tables Vol C Tables 4.2.6.8 and 6.1.1.4'
O O 0.0106 0.0060 'International Tables Vol C Tables 4.2.6.8 and 6.1.1.4'
Si Si 0.0817 0.0704 'International Tables Vol C Tables 4.2.6.8 and 6.1.1.4'
P P 0.1023 0.0942 'International Tables Vol C Tables 4.2.6.8 and 6.1.1.4'
S S 0.1246 0.1234 'International Tables Vol C Tables 4.2.6.8 and 6.1.1.4'
Fe Fe 0.3463 0.8444 'International Tables Vol C Tables 4.2.6.8 and 6.1.1.4'

loop_
_geom_angle_atom_site_label_1
_geom_angle_atom_site_label_2
_geom_angle_atom_site_label_3
_geom_angle
_geom_angle_site_symmetry_1
C27A Fe1A C29A 97.1(2) .
C27A Fe1A C28A 103.7(3) .
C29A Fe1A C28A 91.1(2) .
C27A Fe1A S2A 107.65(18) .
C29A Fe1A S2A 87.92(17) .
C28A Fe1A S2A 148.47(18) .
C27A Fe1A S1A 94.58(18) .
C29A Fe1A S1A 168.01(18) .
C28A Fe1A S1A 88.54(18) .
S2A Fe1A S1A 86.12(5) .
C27A Fe1A Fe2A 143.93(18) .
C29A Fe1A Fe2A 111.85(17) .
C28A Fe1A Fe2A 96.88(18) .
S2A Fe1A Fe2A 54.88(4) .
S1A Fe1A Fe2A 56.34(4) .
C30A Fe2A C31A 94.8(2) .
C30A Fe2A S2A 163.20(18) .
C31A Fe2A S2A 101.96(16) .
C30A Fe2A P1A 85.77(18) .
C31A Fe2A P1A 94.71(18) .
S2A Fe2A P1A 91.23(5) .
C30A Fe2A S1A 87.90(18) .
C31A Fe2A S1A 115.84(18) .
S2A Fe2A S1A 86.24(5) .
P1A Fe2A S1A 149.21(6) .
C30A Fe2A Fe1A 108.16(17) .
C31A Fe2A Fe1A 154.35(16) .
S2A Fe2A Fe1A 55.88(4) .
P1A Fe2A Fe1A 98.22(5) .
S1A Fe2A Fe1A 55.55(4) .
C1A S1A Fe1A 108.15(17) .
C1A S1A Fe2A 124.40(16) .
Fe1A S1A Fe2A 68.11(4) .
C2A S2A Fe2A 115.52(17) .
C2A S2A Fe1A 114.64(17) .
Fe2A S2A Fe1A 69.24(4) .
C34A P1A C33A 101.5(3) .
C34A P1A C32A 101.2(2) .
C33A P1A C32A 103.3(3) .
C34A P1A Fe2A 114.56(19) .
C33A P1A Fe2A 114.1(2) .
C32A P1A Fe2A 119.79(17) .
C21A Si1A C1A 112.1(2) .
C21A Si1A C15A 111.6(2) .
C1A Si1A C15A 109.3(2) .
C21A Si1A C2A 118.4(2) .
C1A Si1A C2A 104.0(2) .
C15A Si1A C2A 100.6(2) .
C3A C1A S1A 110.7(4) .
C3A C1A Si1A 120.0(4) .
S1A C1A Si1A 111.9(3) .
C3A C1A H1AA 104.1 .
S1A C1A H1AA 104.1 .
Si1A C1A H1AA 104.1 .
C9A C2A S2A 108.2(3) .
C9A C2A Si1A 112.6(3) .
S2A C2A Si1A 121.4(3) .
C9A C2A H2AA 104.3 .
S2A C2A H2AA 104.3 .
Si1A C2A H2AA 104.3 .
C8AB C3A C8A 34.7(9) .
C8AB C3A C4AB 114.2(10) .
C8A C3A C4AB 94.2(9) .
C8AB C3A C4A 102.2(10) .
C8A C3A C4A 116.8(9) .
C4AB C3A C4A 58.4(8) .
C8AB C3A C1A 122.6(8) .
C8A C3A C1A 126.8(8) .
C4AB C3A C1A 122.2(6) .
C4A C3A C1A 115.2(6) .
C5A C4A C3A 119.1(10) .
C5A C4A H4AA 120.5 .
C3A C4A H4AA 120.5 .
C4A C5A C6A 117.1(10) .
C4A C5A H5AA 121.4 .
C6A C5A H5AA 121.4 .
C5AB C4AB C3A 121.0(11) .
C5AB C4AB H4AB 119.5 .
C3A C4AB H4AB 119.5 .
C4AB C5AB C6A 118.6(11) .
C4AB C5AB H5AB 120.7 .
C6A C5AB H5AB 120.7 .
C7A C6A C7AB 31.5(12) .
C7A C6A C5AB 97.8(13) .
C7AB C6A C5AB 115.1(13) .
C7A C6A C5A 119.9(12) .
C7AB C6A C5A 103.4(13) .
C5AB C6A C5A 61.8(9) .
C7A C6A H6AA 120.0 .
C7AB C6A H6AA 128.4 .
C5AB C6A H6AA 109.6 .
C5A C6A H6AA 120.0 .
C7A C6A H6AX 131.9 .
C7AB C6A H6AX 122.4 .
C5AB C6A H6AX 122.4 .
C5A C6A H6AX 103.0 .
H6AA C6A H6AX 27.0 .
C6A C7A C8A 120.9(18) .
C6A C7A H7AA 119.5 .
C8A C7A H7AA 119.5 .
C3A C8A C7A 124.1(15) .
C3A C8A H8AA 117.9 .
C7A C8A H8AA 117.9 .
C6A C7AB C8AB 122(2) .
C6A C7AB H7AB 119.1 .
C8AB C7AB H7AB 119.1 .
C3A C8AB C7AB 123.5(17) .
C3A C8AB H8AB 118.2 .
C7AB C8AB H8AB 118.2 .
C10A C9A C14A 119.1(5) .
C10A C9A C2A 121.7(5) .
C14A C9A C2A 119.2(5) .
C9A C10A C11A 120.6(5) .
C9A C10A H10A 119.7 .
C11A C10A H10A 119.7 .
C12A C11A C10A 119.6(6) .
C12A C11A H11A 120.2 .
C10A C11A H11A 120.2 .
C13A C12A C11A 120.6(5) .
C13A C12A H12A 119.7 .
C11A C12A H12A 119.7 .
C12A C13A C14A 120.8(6) .
C12A C13A H13A 119.6 .
C14A C13A H13A 119.6 .
C9A C14A C13A 119.3(6) .
C9A C14A H14A 120.4 .
C13A C14A H14A 120.4 .
C16A C15A C20A 115.7(5) .
C16A C15A Si1A 125.2(5) .
C20A C15A Si1A 119.0(4) .
C15A C16A C17A 121.8(6) .
C15A C16A H16A 119.1 .
C17A C16A H16A 119.1 .
C18A C17A C16A 120.5(7) .
C18A C17A H17A 119.7 .
C16A C17A H17A 119.7 .
C17A C18A C19A 119.4(7) .
C17A C18A H18A 120.3 .
C19A C18A H18A 120.3 .
C18A C19A C20A 119.9(7) .
C18A C19A H19A 120.0 .
C20A C19A H19A 120.0 .
C19A C20A C15A 122.6(7) .
C19A C20A H20A 118.7 .
C15A C20A H20A 118.7 .
C22A C21A C26A 117.1(5) .
C22A C21A Si1A 120.3(4) .
C26A C21A Si1A 122.5(4) .
C23A C22A C21A 122.0(5) .
C23A C22A H22A 119.0 .
C21A C22A H22A 119.0 .
C22A C23A C24A 119.8(6) .
C22A C23A H23A 120.1 .
C24A C23A H23A 120.1 .
C25A C24A C23A 119.3(6) .
C25A C24A H24A 120.4 .
C23A C24A H24A 120.4 .
C24A C25A C26A 121.3(6) .
C24A C25A H25A 119.4 .
C26A C25A H25A 119.4 .
C25A C26A C21A 120.6(6) .
C25A C26A H26A 119.7 .
C21A C26A H26A 119.7 .
O1A C27A Fe1A 174.9(5) .
O2A C28A Fe1A 178.5(5) .
O3A C29A Fe1A 179.1(5) .
O4A C30A Fe2A 177.5(5) .
O5A C31A Fe2A 176.5(5) .
C32A C32A P1A 113.3(5) 2_666
C32A C32A H32A 108.9 2_666
P1A C32A H32A 108.9 .
C32A C32A H32B 108.9 2_666
P1A C32A H32B 108.9 .
H32A C32A H32B 107.7 .
P1A C33A H33A 109.5 .
P1A C33A H33B 109.5 .
H33A C33A H33B 109.5 .
P1A C33A H33C 109.5 .
H33A C33A H33C 109.5 .
H33B C33A H33C 109.5 .
P1A C34A H34A 109.5 .
P1A C34A H34B 109.5 .
H34A C34A H34B 109.5 .
P1A C34A H34C 109.5 .
H34A C34A H34C 109.5 .
H34B C34A H34C 109.5 .
C27B Fe1B C29B 92.8(3) .
C27B Fe1B C28B 101.7(3) .
C29B Fe1B C28B 91.4(3) .
C27B Fe1B S2B 107.0(2) .
C29B Fe1B S2B 89.1(2) .
C28B Fe1B S2B 151.3(2) .
C27B Fe1B S1B 100.7(2) .
C29B Fe1B S1B 166.5(3) .
C28B Fe1B S1B 86.1(2) .
S2B Fe1B S1B 86.82(6) .
C27B Fe1B Fe2B 147.1(2) .
C29B Fe1B Fe2B 112.2(2) .
C28B Fe1B Fe2B 98.9(2) .
S2B Fe1B Fe2B 54.88(5) .
S1B Fe1B Fe2B 55.37(4) .
C31B Fe2B C30B 101.5(3) .
C31B Fe2B S2B 109.9(2) .
C30B Fe2B S2B 148.6(2) .
C31B Fe2B P1B 91.0(2) .
C30B Fe2B P1B 89.72(18) .
S2B Fe2B P1B 87.54(6) .
C31B Fe2B S1B 104.60(19) .
C30B Fe2B S1B 86.40(18) .
S2B Fe2B S1B 87.92(6) .
P1B Fe2B S1B 164.38(7) .
C31B Fe2B Fe1B 153.05(19) .
C30B Fe2B Fe1B 96.0(2) .
S2B Fe2B Fe1B 56.00(5) .
P1B Fe2B Fe1B 109.61(6) .
S1B Fe2B Fe1B 55.93(5) .
C1B S1B Fe2B 122.72(18) .
C1B S1B Fe1B 110.7(2) .
Fe2B S1B Fe1B 68.71(5) .
C2B S2B Fe2B 120.2(2) .
C2B S2B Fe1B 111.51(19) .
Fe2B S2B Fe1B 69.11(5) .
C34B P1B C33B 101.8(3) .
C34B P1B C32B 101.3(3) .
C33B P1B C32B 103.4(3) .
C34B P1B Fe2B 118.6(2) .
C33B P1B Fe2B 114.4(2) .
C32B P1B Fe2B 115.19(19) .
C21B Si1B C15B 109.4(3) .
C21B Si1B C1B 116.4(3) .
C15B Si1B C1B 104.1(3) .
C21B Si1B C2B 113.0(3) .
C15B Si1B C2B 103.5(3) .
C1B Si1B C2B 109.2(2) .
C3B C1B S1B 110.4(4) .
C3B C1B Si1B 115.2(4) .
S1B C1B Si1B 118.9(3) .
C3B C1B H1BA 103.3 .
S1B C1B H1BA 103.3 .
Si1B C1B H1BA 103.3 .
C9B C2B S2B 109.1(4) .
C9B C2B Si1B 110.8(4) .
S2B C2B Si1B 120.9(3) .
C9B C2B H2BA 104.9 .
S2B C2B H2BA 104.9 .
Si1B C2B H2BA 104.9 .
C8B C3B C4B 118.9(7) .
C8B C3B C1B 123.0(6) .
C4B C3B C1B 118.0(7) .
C5B C4B C3B 119.9(9) .
C5B C4B H4BA 120.0 .
C3B C4B H4BA 120.0 .
C6B C5B C4B 121.6(9) .
C6B C5B H5BA 119.2 .
C4B C5B H5BA 119.2 .
C7B C6B C5B 118.8(7) .
C7B C6B H6BA 120.6 .
C5B C6B H6BA 120.6 .
C6B C7B C8B 120.6(9) .
C6B C7B H7BA 119.7 .
C8B C7B H7BA 119.7 .
C3B C8B C7B 120.1(8) .
C3B C8B H8BA 120.0 .
C7B C8B H8BA 120.0 .
C14B C9B C10B 118.3(6) .
C14B C9B C2B 120.2(6) .
C10B C9B C2B 121.4(6) .
C9B C10B C11B 119.4(7) .
C9B C10B H10B 120.3 .
C11B C10B H10B 120.3 .
C12B C11B C10B 120.5(7) .
C12B C11B H11B 119.7 .
C10B C11B H11B 119.7 .
C13B C12B C11B 120.8(7) .
C13B C12B H12B 119.6 .
C11B C12B H12B 119.6 .
C12B C13B C14B 119.4(8) .
C12B C13B H13B 120.3 .
C14B C13B H13B 120.3 .
C9B C14B C13B 121.6(7) .
C9B C14B H14B 119.2 .
C13B C14B H14B 119.2 .
C16B C15B C20B 116.1(6) .
C16B C15B Si1B 124.1(5) .
C20B C15B Si1B 119.7(5) .
C17B C16B C15B 122.3(7) .
C17B C16B H16B 118.9 .
C15B C16B H16B 118.9 .
C18B C17B C16B 119.7(7) .
C18B C17B H17B 120.1 .
C16B C17B H17B 120.1 .
C19B C18B C17B 119.9(7) .
C19B C18B H18B 120.0 .
C17B C18B H18B 120.0 .
C18B C19B C20B 119.9(7) .
C18B C19B H19B 120.1 .
C20B C19B H19B 120.1 .
C19B C20B C15B 122.2(7) .
C19B C20B H20B 118.9 .
C15B C20B H20B 118.9 .
C22B C21B C26B 116.7(6) .
C22B C21B Si1B 124.9(4) .
C26B C21B Si1B 118.3(5) .
C23B C22B C21B 121.1(6) .
C23B C22B H22B 119.4 .
C21B C22B H22B 119.4 .
C24B C23B C22B 121.0(6) .
C24B C23B H23B 119.5 .
C22B C23B H23B 119.5 .
C23B C24B C25B 119.5(6) .
C23B C24B H24B 120.3 .
C25B C24B H24B 120.3 .
C24B C25B C26B 119.4(6) .
C24B C25B H25B 120.3 .
C26B C25B H25B 120.3 .
C25B C26B C21B 122.3(6) .
C25B C26B H26B 118.9 .
C21B C26B H26B 118.9 .
O1B C27B Fe1B 177.8(6) .
O2B C28B Fe1B 179.3(6) .
O3B C29B Fe1B 175.8(7) .
O4B C30B Fe2B 178.9(5) .
O5B C31B Fe2B 178.1(5) .
C32B C32B P1B 114.7(5) 2_676
C32B C32B H32C 108.6 2_676
P1B C32B H32C 108.6 .
C32B C32B H32D 108.6 2_676
P1B C32B H32D 108.6 .
H32C C32B H32D 107.6 .
P1B C33B H33D 109.5 .
P1B C33B H33E 109.5 .
H33D C33B H33E 109.5 .
P1B C33B H33F 109.5 .
H33D C33B H33F 109.5 .
H33E C33B H33F 109.5 .
P1B C34B H34D 109.5 .
P1B C34B H34E 109.5 .
H34D C34B H34E 109.5 .
P1B C34B H34F 109.5 .
H34D C34B H34F 109.5 .
H34E C34B H34F 109.5 .
H1W1 O1W H2W1 93.8 .

loop_
_geom_bond_atom_site_label_1
_geom_bond_atom_site_label_2
_geom_bond_distance
_geom_bond_site_symmetry_2
Fe1A C27A 1.793(6) .
Fe1A C29A 1.794(6) .
Fe1A C28A 1.805(6) .
Fe1A S2A 2.2555(13) .
Fe1A S1A 2.2639(14) .
Fe1A Fe2A 2.5476(10) .
Fe2A C30A 1.766(5) .
Fe2A C31A 1.782(5) .
Fe2A S2A 2.2285(13) .
Fe2A P1A 2.2316(15) .
Fe2A S1A 2.2852(14) .
S1A C1A 1.868(5) .
S2A C2A 1.847(5) .
P1A C34A 1.819(5) .
P1A C33A 1.827(5) .
P1A C32A 1.834(5) .
Si1A C21A 1.869(5) .
Si1A C1A 1.877(5) .
Si1A C15A 1.881(5) .
Si1A C2A 1.900(5) .
O1A C27A 1.137(7) .
O2A C28A 1.135(6) .
O3A C29A 1.144(7) .
O4A C30A 1.152(6) .
O5A C31A 1.146(6) .
C1A C3A 1.520(7) .
C1A H1AA 1.0000 .
C2A C9A 1.517(7) .
C2A H2AA 1.0000 .
C3A C8AB 1.310(16) .
C3A C8A 1.329(16) .
C3A C4AB 1.423(13) .
C3A C4A 1.472(13) .
C4A C5A 1.402(15) .
C4A H4AA 0.9500 .
C5A C6A 1.486(15) .
C5A H5AA 0.9500 .
C4AB C5AB 1.376(16) .
C4AB H4AB 0.9500 .
C5AB C6A 1.435(15) .
C5AB H5AB 0.9500 .
C6A C7A 1.27(2) .
C6A C7AB 1.30(3) .
C6A H6AA 0.9500 .
C6A H6AX 0.9500 .
C7A C8A 1.39(3) .
C7A H7AA 0.9500 .
C8A H8AA 0.9500 .
C7AB C8AB 1.39(3) .
C7AB H7AB 0.9500 .
C8AB H8AB 0.9500 .
C9A C10A 1.387(8) .
C9A C14A 1.394(8) .
C10A C11A 1.394(7) .
C10A H10A 0.9500 .
C11A C12A 1.373(9) .
C11A H11A 0.9500 .
C12A C13A 1.359(10) .
C12A H12A 0.9500 .
C13A C14A 1.402(8) .
C13A H13A 0.9500 .
C14A H14A 0.9500 .
C15A C16A 1.385(8) .
C15A C20A 1.399(8) .
C16A C17A 1.391(9) .
C16A H16A 0.9500 .
C17A C18A 1.363(11) .
C17A H17A 0.9500 .
C18A C19A 1.370(11) .
C18A H18A 0.9500 .
C19A C20A 1.376(9) .
C19A H19A 0.9500 .
C20A H20A 0.9500 .
C21A C22A 1.402(7) .
C21A C26A 1.405(7) .
C22A C23A 1.392(8) .
C22A H22A 0.9500 .
C23A C24A 1.393(9) .
C23A H23A 0.9500 .
C24A C25A 1.374(9) .
C24A H24A 0.9500 .
C25A C26A 1.397(8) .
C25A H25A 0.9500 .
C26A H26A 0.9500 .
C32A C32A 1.543(9) 2_666
C32A H32A 0.9900 .
C32A H32B 0.9900 .
C33A H33A 0.9800 .
C33A H33B 0.9800 .
C33A H33C 0.9800 .
C34A H34A 0.9800 .
C34A H34B 0.9800 .
C34A H34C 0.9800 .
Fe1B C27B 1.792(8) .
Fe1B C29B 1.793(7) .
Fe1B C28B 1.804(6) .
Fe1B S2B 2.2649(16) .
Fe1B S1B 2.2690(16) .
Fe1B Fe2B 2.5523(13) .
Fe2B C31B 1.770(7) .
Fe2B C30B 1.775(6) .
Fe2B S2B 2.2346(17) .
Fe2B P1B 2.2376(16) .
Fe2B S1B 2.2538(16) .
S1B C1B 1.846(6) .
S2B C2B 1.851(6) .
P1B C34B 1.818(7) .
P1B C33B 1.824(6) .
P1B C32B 1.836(6) .
Si1B C21B 1.875(6) .
Si1B C15B 1.883(6) .
Si1B C1B 1.894(6) .
Si1B C2B 1.901(6) .
O1B C27B 1.141(8) .
O2B C28B 1.133(7) .
O3B C29B 1.141(8) .
O4B C30B 1.153(7) .
O5B C31B 1.144(7) .
C1B C3B 1.527(8) .
C1B H1BA 1.0000 .
C2B C9B 1.514(8) .
C2B H2BA 1.0000 .
C3B C8B 1.367(10) .
C3B C4B 1.386(10) .
C4B C5B 1.382(11) .
C4B H4BA 0.9500 .
C5B C6B 1.369(14) .
C5B H5BA 0.9500 .
C6B C7B 1.356(13) .
C6B H6BA 0.9500 .
C7B C8B 1.416(9) .
C7B H7BA 0.9500 .
C8B H8BA 0.9500 .
C9B C14B 1.376(9) .
C9B C10B 1.394(9) .
C10B C11B 1.401(9) .
C10B H10B 0.9500 .
C11B C12B 1.363(11) .
C11B H11B 0.9500 .
C12B C13B 1.353(12) .
C12B H12B 0.9500 .
C13B C14B 1.393(10) .
C13B H13B 0.9500 .
C14B H14B 0.9500 .
C15B C16B 1.394(8) .
C15B C20B 1.401(9) .
C16B C17B 1.388(9) .
C16B H16B 0.9500 .
C17B C18B 1.382(11) .
C17B H17B 0.9500 .
C18B C19B 1.372(10) .
C18B H18B 0.9500 .
C19B C20B 1.388(10) .
C19B H19B 0.9500 .
C20B H20B 0.9500 .
C21B C22B 1.396(9) .
C21B C26B 1.404(8) .
C22B C23B 1.385(9) .
C22B H22B 0.9500 .
C23B C24B 1.381(9) .
C23B H23B 0.9500 .
C24B C25B 1.383(9) .
C24B H24B 0.9500 .
C25B C26B 1.390(8) .
C25B H25B 0.9500 .
C26B H26B 0.9500 .
C32B C32B 1.532(12) 2_676
C32B H32C 0.9900 .
C32B H32D 0.9900 .
C33B H33D 0.9800 .
C33B H33E 0.9800 .
C33B H33F 0.9800 .
C34B H34D 0.9800 .
C34B H34E 0.9800 .
C34B H34F 0.9800 .
O1W H1W1 0.8103 .
O1W H2W1 0.9433 .
